data_7057188
loop_
_publ_author_name
'Yu, Ya-Dong'
'Meng, Ling-Bin'
'Chen, Qiu-Cheng'
'Chen, Guang-Hui'
'Huang, Xiao-Chun'

_publ_section_title
;
 Substituent regulated photoluminescent thermochromism in a rare type of
 octahedral Cu4I4 clusters
;
_journal_issue 11
_journal_name_full 'New Journal of Chemistry'
_journal_page_first 8426
_journal_paper_doi 10.1039/C8NJ00505B
_journal_volume 42
_journal_year 2018
_chemical_formula_sum 'C28 H37 Cu4 I4 N7'
_chemical_formula_weight 1233.41
_chemical_name_systematic 1
_space_group_IT_number 14
_space_group_name_Hall '-P 2yn'
_space_group_name_H-M_alt 'P 1 21/n 1'
_symmetry_cell_setting monoclinic
_symmetry_space_group_name_Hall '-P 2yn'
_symmetry_space_group_name_H-M 'P 1 21/n 1'
_atom_sites_solution_hydrogens geom
_atom_sites_solution_primary direct
_atom_sites_solution_secondary difmap
_audit_creation_method SHELXL-97
_audit_update_record
;
2017-01-01 deposited with the CCDC.
2018-03-20 downloaded from the CCDC.
;
_cell_angle_alpha 90.00
_cell_angle_beta 92.486(6)
_cell_angle_gamma 90.00
_cell_formula_units_Z 4
_cell_length_a 15.6308(10)
_cell_length_b 11.7536(8)
_cell_length_c 21.0207(14)
_cell_measurement_reflns_used 2444
_cell_measurement_temperature 293(2)
_cell_measurement_theta_max 20.6730
_cell_measurement_theta_min 3.4560
_cell_volume 3858.2(4)
_computing_structure_refinement 'SHELXL-97 (Sheldrick, 1997)'
_computing_structure_solution 'SHELXS-97 (Sheldrick, 1990)'
_diffrn_ambient_temperature 293(2)
_diffrn_measured_fraction_theta_full 0.998
_diffrn_measured_fraction_theta_max 0.998
_diffrn_measurement_device_type 'Xcalibur, Atlas, Gemini'
_diffrn_measurement_method 'phi and omega scans'
_diffrn_radiation_monochromator graphite
_diffrn_radiation_source 'Enhance (Mo) X-ray Source'
_diffrn_radiation_type MoK\a
_diffrn_radiation_wavelength 0.71073
_diffrn_reflns_av_R_equivalents 0.0833
_diffrn_reflns_av_sigmaI/netI 0.1166
_diffrn_reflns_limit_h_max 17
_diffrn_reflns_limit_h_min -18
_diffrn_reflns_limit_k_max 13
_diffrn_reflns_limit_k_min -12
_diffrn_reflns_limit_l_max 24
_diffrn_reflns_limit_l_min -22
_diffrn_reflns_number 20677
_diffrn_reflns_theta_full 25.00
_diffrn_reflns_theta_max 25.00
_diffrn_reflns_theta_min 2.87
_diffrn_standards_decay_% 'not available'
_diffrn_standards_interval_count 'not available'
_diffrn_standards_interval_time 'not available'
_diffrn_standards_number 'not available'
_exptl_absorpt_coefficient_mu 5.404
_exptl_absorpt_correction_T_max 0.2751
_exptl_absorpt_correction_T_min 0.2293
_exptl_absorpt_correction_type multi-scan
_exptl_absorpt_process_details
; 
CrysAlisPro, Oxford Diffraction Ltd., 
Version 1.171.34.44 (release 25-10-2010 CrysAlis171 .NET) 
Empirical absorption correction using spherical harmonics, 
implemented in SCALE3 ABSPACK scaling algorithm. 
;
_exptl_crystal_colour yellow
_exptl_crystal_density_diffrn 2.123
_exptl_crystal_density_method 'not measured'
_exptl_crystal_description needle
_exptl_crystal_F_000 2328
_exptl_crystal_preparation ', Luminescent'
_exptl_crystal_recrystallization_method 'Re-crystallisation from solvent'
_exptl_crystal_size_max 0.60
_exptl_crystal_size_mid 0.20
_exptl_crystal_size_min 0.20
_refine_diff_density_max 3.539
_refine_diff_density_min -1.357
_refine_diff_density_rms 0.213
_refine_ls_extinction_method none
_refine_ls_goodness_of_fit_ref 1.055
_refine_ls_hydrogen_treatment mixed
_refine_ls_matrix_type full
_refine_ls_number_parameters 385
_refine_ls_number_reflns 6787
_refine_ls_number_restraints 51
_refine_ls_restrained_S_all 1.051
_refine_ls_R_factor_all 0.1853
_refine_ls_R_factor_gt 0.0981
_refine_ls_shift/su_max 0.001
_refine_ls_shift/su_mean 0.000
_refine_ls_structure_factor_coef Fsqd
_refine_ls_weighting_details 'calc w=1/[\s^2^(Fo^2^)+(0.1202P)^2^+30.6487P] where P=(Fo^2^+2Fc^2^)/3'
_refine_ls_weighting_scheme calc
_refine_ls_wR_factor_gt 0.2375
_refine_ls_wR_factor_ref 0.2960
_reflns_number_gt 3372
_reflns_number_total 6787
_reflns_threshold_expression >2sigma(I)
_cod_data_source_file c8nj00505b2.cif
_cod_data_source_block 1
_cod_depositor_comments 'Adding full bibliography for 7057188--7057196.cif.'
_cod_original_cell_volume 3858.3(4)
_cod_original_sg_symbol_H-M p21/n
_cod_database_code 7057188

loop_
_symmetry_equiv_pos_as_xyz
'x, y, z'
'-x+1/2, y+1/2, -z+1/2'
'-x, -y, -z'
'x-1/2, -y-1/2, z-1/2'

loop_
_atom_site_label
_atom_site_type_symbol
_atom_site_fract_x
_atom_site_fract_y
_atom_site_fract_z
_atom_site_U_iso_or_equiv
_atom_site_adp_type
_atom_site_occupancy
_atom_site_symmetry_multiplicity
_atom_site_calc_flag
_atom_site_refinement_flags
_atom_site_disorder_assembly
_atom_site_disorder_group
Cu1 Cu 0.5010(2) 0.3712(3) 1.01130(15) 0.1002(12) Uani 1 1 d . . .
Cu2 Cu 0.4317(2) 0.4948(3) 0.90537(15) 0.0918(10) Uani 1 1 d . . .
Cu3 Cu 0.0395(2) 0.8625(3) 0.99395(14) 0.0984(12) Uani 1 1 d . . .
Cu4 Cu 0.0864(2) 1.0060(2) 1.07909(15) 0.0972(11) Uani 1 1 d . . .
I1 I 0.39686(10) 0.50061(16) 1.08020(7) 0.0847(6) Uani 1 1 d . . .
I2 I 0.36832(9) 0.68744(13) 0.90699(6) 0.0706(5) Uani 1 1 d . . .
I3 I 0.14078(8) 0.80691(11) 1.09077(6) 0.0602(4) Uani 1 1 d . . .
I4 I -0.10413(9) 0.95974(14) 1.06630(7) 0.0725(5) Uani 1 1 d . . .
C1 C 0.414(2) -0.170(2) 1.1398(13) 0.136(12) Uani 1 1 d . . .
H1A H 0.3799 -0.2335 1.1261 0.204 Uiso 1 1 calc R . .
H1B H 0.3933 -0.1396 1.1786 0.204 Uiso 1 1 calc R . .
H1C H 0.4727 -0.1942 1.1472 0.204 Uiso 1 1 calc R . .
C2 C 0.3613(15) -0.097(2) 1.0375(11) 0.075(6) Uani 1 1 d . . .
H2A H 0.3336 -0.1663 1.0327 0.090 Uiso 1 1 calc R . .
C3 C 0.3502(14) -0.0163(19) 0.9921(11) 0.074(6) Uani 1 1 d . . .
H3A H 0.3137 -0.0296 0.9568 0.088 Uiso 1 1 calc R . .
C4 C 0.3940(13) 0.0872(19) 0.9984(11) 0.071(6) Uani 1 1 d . . .
C5 C 0.4436(12) 0.1064(17) 1.0526(10) 0.060(5) Uani 1 1 d . . .
H5A H 0.4690 0.1772 1.0590 0.072 Uiso 1 1 calc R . .
C6 C 0.4562(16) 0.024(2) 1.0970(11) 0.079(7) Uani 1 1 d . . .
H6A H 0.4938 0.0342 1.1321 0.095 Uiso 1 1 calc R . .
C7 C 0.3896(14) 0.1728(19) 0.9460(10) 0.071(6) Uani 1 1 d . . .
C8 C 0.3476(13) 0.164(2) 0.8846(10) 0.078(7) Uani 1 1 d . . .
H8A H 0.3183 0.1010 0.8678 0.094 Uiso 1 1 calc R . .
C9 C 0.359(2) 0.267(2) 0.8553(12) 0.104(10) Uani 1 1 d . A .
C10 C 0.3244(14) 0.3092(17) 0.7916(9) 0.098(9) Uani 1 1 d D . .
C11 C 0.378(3) 0.404(3) 0.764(2) 0.113(8) Uani 0.50 1 d PDU A 1
H11A H 0.4328 0.3733 0.7544 0.169 Uiso 0.50 1 d PR A 1
H11B H 0.3508 0.4341 0.7255 0.169 Uiso 0.50 1 d PR A 1
H11C H 0.3855 0.4644 0.7945 0.169 Uiso 0.50 1 d PR A 1
C12 C 0.319(3) 0.211(3) 0.744(2) 0.113(8) Uani 0.50 1 d PDU A 1
H12A H 0.3750 0.1831 0.7356 0.169 Uiso 0.50 1 d PR A 1
H12B H 0.2854 0.1515 0.7613 0.169 Uiso 0.50 1 d PR A 1
H12C H 0.2915 0.2371 0.7045 0.169 Uiso 0.50 1 d PR A 1
C13 C 0.236(2) 0.356(4) 0.806(2) 0.113(8) Uani 0.50 1 d PDU A 1
H13A H 0.2429 0.4106 0.8394 0.169 Uiso 0.50 1 d PR A 1
H13B H 0.2120 0.3941 0.7689 0.169 Uiso 0.50 1 d PR A 1
H13C H 0.2017 0.2982 0.8240 0.169 Uiso 0.50 1 d PR A 1
C12' C 0.271(3) 0.211(3) 0.763(2) 0.113(8) Uani 0.50 1 d PDU A 2
H12D H 0.3101 0.1559 0.7471 0.169 Uiso 0.50 1 d PR A 2
H12E H 0.2381 0.1758 0.7956 0.169 Uiso 0.50 1 d PR A 2
H12F H 0.2334 0.2377 0.7295 0.169 Uiso 0.50 1 d PR A 2
C11' C 0.400(3) 0.342(4) 0.751(2) 0.113(8) Uani 0.50 1 d PDU A 2
H11D H 0.4435 0.2852 0.7546 0.169 Uiso 0.50 1 d PR A 2
H11E H 0.3810 0.3519 0.7077 0.169 Uiso 0.50 1 d PR A 2
H11F H 0.4222 0.4132 0.7678 0.169 Uiso 0.50 1 d PR A 2
C13' C 0.266(3) 0.412(3) 0.801(3) 0.113(8) Uani 0.50 1 d PDU A 2
H13D H 0.2978 0.4805 0.7954 0.169 Uiso 0.50 1 calc PR A 2
H13E H 0.2444 0.4097 0.8429 0.169 Uiso 0.50 1 calc PR A 2
H13F H 0.2189 0.4090 0.7699 0.169 Uiso 0.50 1 calc PR A 2
C14 C 0.2115(15) 0.327(2) 0.9915(12) 0.097(8) Uani 1 1 d . . .
H14A H 0.2626 0.3612 1.0097 0.145 Uiso 1 1 d R . .
H14B H 0.1842 0.2832 1.0234 0.145 Uiso 1 1 d R . .
H14C H 0.2261 0.2780 0.9570 0.145 Uiso 1 1 d R . .
C15 C 0.0728(12) 0.3894(18) 0.9389(9) 0.062(5) Uani 1 1 d . . .
H15A H 0.0578 0.3128 0.9381 0.074 Uiso 1 1 calc R . .
C16 C 0.0190(15) 0.4651(18) 0.9130(9) 0.073(7) Uani 1 1 d . . .
H16A H -0.0316 0.4421 0.8919 0.087 Uiso 1 1 calc R . .
C17 C 0.0398(12) 0.5796(18) 0.9182(9) 0.061(6) Uani 1 1 d . . .
C18 C 0.1208(12) 0.6099(18) 0.9470(9) 0.062(5) Uani 1 1 d . . .
H18A H 0.1381 0.6856 0.9496 0.075 Uiso 1 1 calc R . .
C19 C 0.1717(13) 0.5262(18) 0.9705(10) 0.071(6) Uani 1 1 d . . .
H19A H 0.2243 0.5451 0.9901 0.085 Uiso 1 1 calc R . .
C20 C -0.0233(13) 0.6697(17) 0.8991(9) 0.061(5) Uani 1 1 d . . .
C21 C -0.0917(14) 0.663(2) 0.8551(10) 0.078(7) Uani 1 1 d . . .
H21A H -0.1079 0.5994 0.8310 0.093 Uiso 1 1 calc R . .
C22 C -0.1315(13) 0.7686(16) 0.8537(9) 0.061(5) Uani 1 1 d . . .
C23 C -0.2019(12) 0.8125(17) 0.8122(8) 0.059(6) Uani 1 1 d . . .
C24 C -0.2651(15) 0.878(2) 0.8500(12) 0.118(12) Uani 1 1 d . . .
H24A H -0.2364 0.9396 0.8718 0.177 Uiso 1 1 calc R . .
H24B H -0.2895 0.8279 0.8806 0.177 Uiso 1 1 calc R . .
H24C H -0.3097 0.9071 0.8218 0.177 Uiso 1 1 calc R . .
C25 C -0.1678(16) 0.897(2) 0.7664(11) 0.099(8) Uani 1 1 d . . .
H25A H -0.1421 0.9598 0.7896 0.148 Uiso 1 1 calc R . .
H25B H -0.2139 0.9251 0.7390 0.148 Uiso 1 1 calc R . .
H25C H -0.1257 0.8616 0.7412 0.148 Uiso 1 1 calc R . .
C26 C -0.2445(16) 0.711(2) 0.7750(11) 0.087(7) Uani 1 1 d . . .
H26A H -0.2020 0.6719 0.7514 0.131 Uiso 1 1 calc R . .
H26B H -0.2889 0.7387 0.7461 0.131 Uiso 1 1 calc R . .
H26C H -0.2686 0.6588 0.8046 0.131 Uiso 1 1 calc R . .
C27 C 0.4958(16) 0.687(3) 0.7449(12) 0.129(13) Uani 1 1 d D . .
H27A H 0.4613 0.6621 0.7086 0.194 Uiso 1 1 calc R . .
H27B H 0.4700 0.6623 0.7832 0.194 Uiso 1 1 calc R . .
H27C H 0.5521 0.6551 0.7431 0.194 Uiso 1 1 calc R . .
C28 C 0.502(2) 0.814(3) 0.7446(12) 0.114(12) Uani 1 1 d D . .
N1 N 0.4105(14) -0.0774(17) 1.0881(10) 0.087(6) Uani 1 1 d . . .
N2 N 0.4249(11) 0.2756(15) 0.9518(7) 0.068(5) Uani 1 1 d . A .
N3 N 0.4051(11) 0.3340(13) 0.8963(7) 0.064(5) Uani 1 1 d . . .
N4 N 0.1499(11) 0.4210(14) 0.9667(8) 0.065(5) Uani 1 1 d . . .
N5 N -0.0208(10) 0.7772(15) 0.9247(8) 0.066(5) Uani 1 1 d . . .
N6 N -0.0860(10) 0.8397(14) 0.8945(7) 0.064(5) Uani 1 1 d . . .
N7 N 0.511(2) 0.909(3) 0.7513(13) 0.173(15) Uani 1 1 d D . .

loop_
_atom_site_aniso_label
_atom_site_aniso_U_11
_atom_site_aniso_U_22
_atom_site_aniso_U_33
_atom_site_aniso_U_23
_atom_site_aniso_U_13
_atom_site_aniso_U_12
Cu1 0.129(3) 0.064(2) 0.103(2) -0.0198(16) -0.052(2) -0.0064(19)
Cu2 0.115(3) 0.058(2) 0.100(2) -0.0023(15) -0.0240(18) -0.0129(17)
Cu3 0.132(3) 0.058(2) 0.100(2) -0.0042(15) -0.067(2) -0.0189(18)
Cu4 0.130(3) 0.0457(19) 0.113(2) -0.0210(15) -0.036(2) 0.0109(17)
I1 0.0620(10) 0.1058(15) 0.0858(10) -0.0039(9) -0.0011(7) -0.0076(9)
I2 0.0693(10) 0.0673(11) 0.0737(9) 0.0011(7) -0.0153(7) -0.0055(8)
I3 0.0618(9) 0.0492(9) 0.0679(8) 0.0033(6) -0.0160(6) 0.0036(7)
I4 0.0596(9) 0.0711(11) 0.0863(10) 0.0075(8) -0.0022(7) -0.0031(8)
C1 0.19(3) 0.08(2) 0.14(3) 0.036(19) 0.07(2) 0.02(2)
C2 0.088(17) 0.056(16) 0.082(15) -0.021(13) 0.023(13) -0.023(13)
C3 0.062(14) 0.054(16) 0.104(17) -0.001(13) -0.011(12) 0.007(12)
C4 0.058(13) 0.052(15) 0.102(16) -0.007(12) -0.007(11) -0.018(11)
C5 0.054(12) 0.038(12) 0.089(14) 0.004(11) 0.011(10) -0.015(10)
C6 0.095(18) 0.053(16) 0.087(15) -0.010(12) -0.024(13) 0.001(13)
C7 0.079(15) 0.052(15) 0.081(14) -0.024(11) -0.006(12) 0.011(12)
C8 0.064(14) 0.076(18) 0.092(15) -0.021(13) -0.035(12) -0.006(12)
C9 0.16(3) 0.047(16) 0.102(18) -0.008(13) -0.068(18) 0.003(16)
C10 0.12(2) 0.070(18) 0.096(17) 0.003(13) -0.064(16) -0.012(16)
C11 0.117(11) 0.112(11) 0.108(9) 0.006(7) -0.010(7) -0.003(8)
C12 0.117(11) 0.112(11) 0.108(9) 0.006(7) -0.010(7) -0.003(8)
C13 0.117(11) 0.112(11) 0.108(9) 0.006(7) -0.010(7) -0.003(8)
C12' 0.117(11) 0.112(11) 0.108(9) 0.006(7) -0.010(7) -0.003(8)
C11' 0.117(11) 0.112(11) 0.108(9) 0.006(7) -0.010(7) -0.003(8)
C13' 0.117(11) 0.112(11) 0.108(9) 0.006(7) -0.010(7) -0.003(8)
C14 0.081(17) 0.074(19) 0.13(2) 0.033(15) -0.008(15) 0.001(14)
C15 0.064(13) 0.050(13) 0.067(12) -0.007(10) -0.030(10) -0.008(11)
C16 0.099(18) 0.037(13) 0.079(14) -0.004(10) -0.031(12) -0.009(12)
C17 0.059(13) 0.063(16) 0.061(11) -0.003(10) -0.017(9) -0.006(11)
C18 0.061(13) 0.046(13) 0.081(13) 0.002(10) 0.017(10) 0.002(11)
C19 0.052(13) 0.041(14) 0.115(17) 0.006(12) -0.035(11) 0.002(11)
C20 0.071(14) 0.050(14) 0.061(12) -0.001(10) 0.009(10) -0.006(11)
C21 0.072(14) 0.078(18) 0.080(14) -0.018(12) -0.037(12) -0.009(13)
C22 0.064(13) 0.031(12) 0.086(14) -0.019(10) -0.024(10) 0.008(10)
C23 0.056(12) 0.064(14) 0.054(11) -0.004(10) -0.038(9) 0.007(11)
C24 0.087(18) 0.13(3) 0.14(2) -0.08(2) -0.058(16) 0.052(18)
C25 0.10(2) 0.10(2) 0.090(17) 0.009(15) -0.012(14) 0.022(17)
C26 0.099(19) 0.073(18) 0.090(16) 0.001(13) -0.002(14) -0.004(14)
C27 0.10(2) 0.17(4) 0.12(3) 0.03(2) 0.037(19) 0.02(2)
C28 0.16(3) 0.12(3) 0.067(17) -0.001(19) -0.017(17) -0.02(3)
N1 0.111(17) 0.054(14) 0.096(14) -0.002(11) 0.029(13) 0.030(12)
N2 0.088(13) 0.057(12) 0.058(10) -0.010(9) -0.006(9) -0.014(10)
N3 0.085(12) 0.039(10) 0.066(10) -0.011(8) -0.019(9) 0.003(9)
N4 0.070(12) 0.040(11) 0.082(11) 0.000(8) -0.011(9) 0.011(9)
N5 0.055(10) 0.051(12) 0.092(12) -0.029(9) -0.007(9) -0.001(9)
N6 0.061(10) 0.048(11) 0.081(11) -0.002(8) -0.036(9) -0.004(9)
N7 0.22(4) 0.15(4) 0.13(2) 0.00(2) -0.07(2) -0.03(3)

loop_
_atom_type_symbol
_atom_type_description
_atom_type_scat_dispersion_real
_atom_type_scat_dispersion_imag
_atom_type_scat_source
C C 0.0033 0.0016 'International Tables Vol C Tables 4.2.6.8 and 6.1.1.4'
H H 0.0000 0.0000 'International Tables Vol C Tables 4.2.6.8 and 6.1.1.4'
N N 0.0061 0.0033 'International Tables Vol C Tables 4.2.6.8 and 6.1.1.4'
Cu Cu 0.3201 1.2651 'International Tables Vol C Tables 4.2.6.8 and 6.1.1.4'
I I -0.4742 1.8119 'International Tables Vol C Tables 4.2.6.8 and 6.1.1.4'

loop_
_geom_angle_atom_site_label_1
_geom_angle_atom_site_label_2
_geom_angle_atom_site_label_3
_geom_angle
_geom_angle_site_symmetry_1
_geom_angle_site_symmetry_3
N2 Cu1 Cu2 168.4(6) . 3_667
N2 Cu1 I1 107.0(5) . .
Cu2 Cu1 I1 61.48(12) 3_667 .
N2 Cu1 I2 131.2(5) . 3_667
Cu2 Cu1 I2 56.12(9) 3_667 3_667
I1 Cu1 I2 105.07(11) . 3_667
N2 Cu1 Cu2 66.8(5) . .
Cu2 Cu1 Cu2 110.80(14) 3_667 .
I1 Cu1 Cu2 85.04(12) . .
I2 Cu1 Cu2 152.04(17) 3_667 .
N2 Cu1 I1 101.5(5) . 3_667
Cu2 Cu1 I1 85.06(13) 3_667 3_667
I1 Cu1 I1 114.61(12) . 3_667
I2 Cu1 I1 97.40(12) 3_667 3_667
Cu2 Cu1 I1 55.09(10) . 3_667
N3 Cu2 I2 143.9(5) . .
N3 Cu2 Cu1 138.5(5) . 3_667
I2 Cu2 Cu1 65.03(11) . 3_667
N3 Cu2 I1 103.8(5) . 3_667
I2 Cu2 I1 112.25(12) . 3_667
Cu1 Cu2 I1 61.96(12) 3_667 3_667
N3 Cu2 Cu1 69.6(4) . .
I2 Cu2 Cu1 126.75(14) . .
Cu1 Cu2 Cu1 69.20(14) 3_667 .
I1 Cu2 Cu1 64.91(11) 3_667 .
N3 Cu2 I1 94.3(5) . .
I2 Cu2 I1 83.91(10) . .
Cu1 Cu2 I1 52.16(11) 3_667 .
I1 Cu2 I1 94.35(9) 3_667 .
Cu1 Cu2 I1 45.92(9) . .
N5 Cu3 Cu4 165.8(5) . .
N5 Cu3 I3 134.7(5) . .
Cu4 Cu3 I3 58.02(9) . .
N5 Cu3 I4 103.1(6) . 3_577
Cu4 Cu3 I4 73.18(12) . 3_577
I3 Cu3 I4 109.72(11) . 3_577
N5 Cu3 Cu4 65.6(5) . 3_577
Cu4 Cu3 Cu4 100.81(13) . 3_577
I3 Cu3 Cu4 157.66(15) . 3_577
I4 Cu3 Cu4 65.90(11) 3_577 3_577
N5 Cu3 I4 102.9(5) . .
Cu4 Cu3 I4 65.72(13) . .
I3 Cu3 I4 98.20(11) . .
I4 Cu3 I4 104.48(11) 3_577 .
Cu4 Cu3 I4 63.72(11) 3_577 .
N6 Cu4 I3 150.7(4) 3_577 .
N6 Cu4 Cu3 146.7(4) 3_577 .
I3 Cu4 Cu3 62.25(10) . .
N6 Cu4 Cu3 68.5(4) 3_577 3_577
I3 Cu4 Cu3 140.71(13) . 3_577
Cu3 Cu4 Cu3 79.19(13) . 3_577
N6 Cu4 I4 100.5(5) 3_577 .
I3 Cu4 I4 99.76(12) . .
Cu3 Cu4 I4 64.29(12) . .
Cu3 Cu4 I4 53.47(10) 3_577 .
N6 Cu4 I4 99.5(5) 3_577 3_577
I3 Cu4 I4 99.99(11) . 3_577
Cu3 Cu4 I4 55.20(10) . 3_577
Cu3 Cu4 I4 59.74(10) 3_577 3_577
I4 Cu4 I4 93.75(9) . 3_577
Cu2 I1 Cu1 56.56(10) 3_667 .
Cu2 I1 Cu1 60.00(10) 3_667 3_667
Cu1 I1 Cu1 65.39(12) . 3_667
Cu2 I1 Cu2 85.65(9) 3_667 .
Cu1 I1 Cu2 49.04(9) . .
Cu1 I1 Cu2 42.78(7) 3_667 .
Cu2 I2 Cu1 58.85(10) . 3_667
Cu4 I3 Cu3 59.74(10) . .
Cu3 I4 Cu3 75.52(11) 3_577 .
Cu3 I4 Cu4 60.63(9) 3_577 .
Cu3 I4 Cu4 50.00(8) . .
Cu3 I4 Cu4 51.62(8) 3_577 3_577
Cu3 I4 Cu4 56.54(9) . 3_577
Cu4 I4 Cu4 86.25(9) . 3_577
N1 C2 C3 121(2) . .
C2 C3 C4 120(2) . .
C5 C4 C3 119(2) . .
C5 C4 C7 120.7(19) . .
C3 C4 C7 121(2) . .
C6 C5 C4 121(2) . .
C5 C6 N1 117.3(19) . .
N2 C7 C8 109(2) . .
N2 C7 C4 122.5(18) . .
C8 C7 C4 129(2) . .
C9 C8 C7 105.9(19) . .
N3 C9 C8 107.9(18) . .
N3 C9 C10 122(2) . .
C8 C9 C10 130(2) . .
C9 C10 C11' 108(3) . .
C9 C10 C12' 105(3) . .
C11' C10 C12' 114(2) . .
C9 C10 C11 113(3) . .
C11' C10 C11 32(3) . .
C12' C10 C11 135(3) . .
C9 C10 C13' 110(3) . .
C11' C10 C13' 110(2) . .
C12' C10 C13' 109(2) . .
C11 C10 C13' 79(3) . .
C9 C10 C12 110(3) . .
C11' C10 C12 81(3) . .
C12' C10 C12 33(3) . .
C11 C10 C12 108(2) . .
C13' C10 C12 131(3) . .
C9 C10 C13 104(3) . .
C11' C10 C13 138(3) . .
C12' C10 C13 82(3) . .
C11 C10 C13 109(2) . .
C13' C10 C13 31(3) . .
C12 C10 C13 112(2) . .
C16 C15 N4 122(2) . .
C15 C16 C17 118.5(19) . .
C16 C17 C18 118.5(19) . .
C16 C17 C20 121.2(18) . .
C18 C17 C20 120.1(19) . .
C19 C18 C17 118(2) . .
N4 C19 C18 122.0(18) . .
N5 C20 C21 108.8(18) . .
N5 C20 C17 122.9(17) . .
C21 C20 C17 128.3(19) . .
C20 C21 C22 107.0(18) . .
N6 C22 C21 108.2(16) . .
N6 C22 C23 120.8(17) . .
C21 C22 C23 130.6(17) . .
C22 C23 C25 109.8(18) . .
C22 C23 C24 110.9(16) . .
C25 C23 C24 105(2) . .
C22 C23 C26 108.6(17) . .
C25 C23 C26 110.1(17) . .
C24 C23 C26 112.3(18) . .
N7 C28 C27 172(3) . .
C2 N1 C6 122(2) . .
C2 N1 C1 117(2) . .
C6 N1 C1 120(2) . .
C7 N2 N3 107.3(15) . .
C7 N2 Cu1 142.1(15) . .
N3 N2 Cu1 110.5(13) . .
C9 N3 N2 110.0(18) . .
C9 N3 Cu2 137.5(15) . .
N2 N3 Cu2 111.3(11) . .
C19 N4 C15 121.0(17) . .
C19 N4 C14 120.6(17) . .
C15 N4 C14 118.4(18) . .
C20 N5 N6 107.6(15) . .
C20 N5 Cu3 139.5(14) . .
N6 N5 Cu3 112.7(12) . .
C22 N6 N5 108.3(15) . .
C22 N6 Cu4 139.1(13) . 3_577
N5 N6 Cu4 112.6(11) . 3_577

loop_
_geom_bond_atom_site_label_1
_geom_bond_atom_site_label_2
_geom_bond_distance
_geom_bond_site_symmetry_2
Cu1 N2 2.028(15) .
Cu1 Cu2 2.549(4) 3_667
Cu1 I1 2.696(4) .
Cu1 I2 2.700(3) 3_667
Cu1 Cu2 2.834(4) .
Cu1 I1 2.964(4) 3_667
Cu2 N3 1.942(16) .
Cu2 I2 2.473(4) .
Cu2 Cu1 2.549(4) 3_667
Cu2 I1 2.684(4) 3_667
Cu2 I1 3.739(4) .
Cu3 N5 1.974(15) .
Cu3 Cu4 2.544(4) .
Cu3 I3 2.607(3) .
Cu3 I4 2.665(4) 3_577
Cu3 Cu4 2.891(4) 3_577
Cu3 I4 2.993(4) .
Cu4 N6 1.896(16) 3_577
Cu4 I3 2.499(3) .
Cu4 Cu3 2.891(4) 3_577
Cu4 I4 3.028(4) .
Cu4 I4 3.107(4) 3_577
I1 Cu2 2.684(4) 3_667
I1 Cu1 2.964(4) 3_667
I2 Cu1 2.700(3) 3_667
I4 Cu3 2.665(4) 3_577
I4 Cu4 3.107(4) 3_577
C1 N1 1.54(3) .
C2 N1 1.31(3) .
C2 C3 1.35(3) .
C3 C4 1.40(3) .
C4 C5 1.37(3) .
C4 C7 1.49(3) .
C5 C6 1.36(3) .
C6 N1 1.40(3) .
C7 N2 1.33(3) .
C7 C8 1.43(3) .
C8 C9 1.38(3) .
C9 N3 1.35(3) .
C9 C10 1.51(3) .
C10 C11' 1.528(10) .
C10 C12' 1.529(10) .
C10 C11 1.529(10) .
C10 C13' 1.529(10) .
C10 C12 1.529(10) .
C10 C13 1.529(10) .
C14 N4 1.54(3) .
C15 C16 1.33(3) .
C15 N4 1.37(2) .
C16 C17 1.39(3) .
C17 C18 1.43(3) .
C17 C20 1.49(3) .
C18 C19 1.35(3) .
C19 N4 1.28(2) .
C20 N5 1.37(2) .
C20 C21 1.39(2) .
C21 C22 1.39(3) .
C22 N6 1.37(2) .
C22 C23 1.47(2) .
C23 C25 1.50(3) .
C23 C24 1.50(3) .
C23 C26 1.56(3) .
C27 C28 1.50(3) .
C28 N7 1.14(3) .
N2 N3 1.38(2) .
N5 N6 1.39(2) .
N6 Cu4 1.896(16) 3_577

loop_
_geom_torsion_atom_site_label_1
_geom_torsion_atom_site_label_2
_geom_torsion_atom_site_label_3
_geom_torsion_atom_site_label_4
_geom_torsion
_geom_torsion_site_symmetry_1
_geom_torsion_site_symmetry_4
N2 Cu1 Cu2 N3 -7.2(8) . .
Cu2 Cu1 Cu2 N3 -175.0(6) 3_667 .
I1 Cu1 Cu2 N3 -118.1(6) . .
I2 Cu1 Cu2 N3 128.8(7) 3_667 .
I1 Cu1 Cu2 N3 117.1(6) 3_667 .
N2 Cu1 Cu2 I2 135.7(6) . .
Cu2 Cu1 Cu2 I2 -32.1(2) 3_667 .
I1 Cu1 Cu2 I2 24.9(2) . .
I2 Cu1 Cu2 I2 -88.3(4) 3_667 .
I1 Cu1 Cu2 I2 -99.91(18) 3_667 .
N2 Cu1 Cu2 Cu1 167.8(6) . 3_667
Cu2 Cu1 Cu2 Cu1 0.0 3_667 3_667
I1 Cu1 Cu2 Cu1 56.93(12) . 3_667
I2 Cu1 Cu2 Cu1 -56.2(3) 3_667 3_667
I1 Cu1 Cu2 Cu1 -67.83(13) 3_667 3_667
N2 Cu1 Cu2 I1 -124.4(6) . 3_667
Cu2 Cu1 Cu2 I1 67.83(13) 3_667 3_667
I1 Cu1 Cu2 I1 124.76(10) . 3_667
I2 Cu1 Cu2 I1 11.6(3) 3_667 3_667
N2 Cu1 Cu2 I1 110.9(6) . .
Cu2 Cu1 Cu2 I1 -56.93(12) 3_667 .
I2 Cu1 Cu2 I1 -113.1(3) 3_667 .
I1 Cu1 Cu2 I1 -124.76(10) 3_667 .
N5 Cu3 Cu4 N6 -30(3) . 3_577
I3 Cu3 Cu4 N6 173.6(11) . 3_577
I4 Cu3 Cu4 N6 46.4(11) 3_577 3_577
Cu4 Cu3 Cu4 N6 -14.1(11) 3_577 3_577
I4 Cu3 Cu4 N6 -68.6(11) . 3_577
N5 Cu3 Cu4 I3 156(2) . .
I4 Cu3 Cu4 I3 -127.19(14) 3_577 .
Cu4 Cu3 Cu4 I3 172.3(2) 3_577 .
I4 Cu3 Cu4 I3 117.78(12) . .
N5 Cu3 Cu4 Cu3 -16(2) . 3_577
I3 Cu3 Cu4 Cu3 -172.3(2) . 3_577
I4 Cu3 Cu4 Cu3 60.52(9) 3_577 3_577
Cu4 Cu3 Cu4 Cu3 0.0 3_577 3_577
I4 Cu3 Cu4 Cu3 -54.50(10) . 3_577
N5 Cu3 Cu4 I4 38(2) . .
I3 Cu3 Cu4 I4 -117.78(12) . .
I4 Cu3 Cu4 I4 115.03(9) 3_577 .
Cu4 Cu3 Cu4 I4 54.50(10) 3_577 .
N5 Cu3 Cu4 I4 -77(2) . 3_577
I3 Cu3 Cu4 I4 127.19(14) . 3_577
Cu4 Cu3 Cu4 I4 -60.52(9) 3_577 3_577
I4 Cu3 Cu4 I4 -115.03(9) . 3_577
N2 Cu1 I1 Cu2 179.2(5) . 3_667
I2 Cu1 I1 Cu2 36.55(11) 3_667 3_667
Cu2 Cu1 I1 Cu2 -116.93(12) . 3_667
I1 Cu1 I1 Cu2 -69.11(12) 3_667 3_667
N2 Cu1 I1 Cu1 -111.7(5) . 3_667
Cu2 Cu1 I1 Cu1 69.11(12) 3_667 3_667
I2 Cu1 I1 Cu1 105.66(15) 3_667 3_667
Cu2 Cu1 I1 Cu1 -47.82(9) . 3_667
I1 Cu1 I1 Cu1 0.0 3_667 3_667
N2 Cu1 I1 Cu2 -63.9(5) . .
Cu2 Cu1 I1 Cu2 116.93(12) 3_667 .
I2 Cu1 I1 Cu2 153.48(17) 3_667 .
I1 Cu1 I1 Cu2 47.82(9) 3_667 .
N3 Cu2 I1 Cu2 104.3(5) . 3_667
I2 Cu2 I1 Cu2 -111.95(12) . 3_667
Cu1 Cu2 I1 Cu2 -49.00(11) 3_667 3_667
I1 Cu2 I1 Cu2 0.0 3_667 3_667
Cu1 Cu2 I1 Cu2 48.26(11) . 3_667
N3 Cu2 I1 Cu1 56.0(5) . .
I2 Cu2 I1 Cu1 -160.21(15) . .
Cu1 Cu2 I1 Cu1 -97.26(15) 3_667 .
I1 Cu2 I1 Cu1 -48.26(11) 3_667 .
N3 Cu2 I1 Cu1 153.3(5) . 3_667
I2 Cu2 I1 Cu1 -62.95(12) . 3_667
I1 Cu2 I1 Cu1 49.00(11) 3_667 3_667
Cu1 Cu2 I1 Cu1 97.26(15) . 3_667
N3 Cu2 I2 Cu1 139.8(9) . 3_667
I1 Cu2 I2 Cu1 -41.35(13) 3_667 3_667
Cu1 Cu2 I2 Cu1 33.2(2) . 3_667
I1 Cu2 I2 Cu1 50.88(11) . 3_667
N6 Cu4 I3 Cu3 -172.8(12) 3_577 .
Cu3 Cu4 I3 Cu3 12.0(3) 3_577 .
I4 Cu4 I3 Cu3 53.98(12) . .
I4 Cu4 I3 Cu3 -41.62(12) 3_577 .
N5 Cu3 I3 Cu4 -172.0(8) . .
I4 Cu3 I3 Cu4 54.10(15) 3_577 .
Cu4 Cu3 I3 Cu4 -20.3(5) 3_577 .
I4 Cu3 I3 Cu4 -54.57(13) . .
N5 Cu3 I4 Cu3 -107.4(6) . 3_577
Cu4 Cu3 I4 Cu3 63.61(10) . 3_577
I3 Cu3 I4 Cu3 112.91(12) . 3_577
I4 Cu3 I4 Cu3 0.0 3_577 3_577
Cu4 Cu3 I4 Cu3 -53.28(9) 3_577 3_577
N5 Cu3 I4 Cu4 -171.0(6) . .
I3 Cu3 I4 Cu4 49.30(10) . .
I4 Cu3 I4 Cu4 -63.61(10) 3_577 .
Cu4 Cu3 I4 Cu4 -116.89(11) 3_577 .
N5 Cu3 I4 Cu4 -54.1(6) . 3_577
Cu4 Cu3 I4 Cu4 116.89(11) . 3_577
I3 Cu3 I4 Cu4 166.19(14) . 3_577
I4 Cu3 I4 Cu4 53.28(9) 3_577 3_577
N6 Cu4 I4 Cu3 53.1(5) 3_577 3_577
I3 Cu4 I4 Cu3 -148.20(15) . 3_577
Cu3 Cu4 I4 Cu3 -95.60(13) . 3_577
I4 Cu4 I4 Cu3 -47.38(10) 3_577 3_577
N6 Cu4 I4 Cu3 148.7(5) 3_577 .
I3 Cu4 I4 Cu3 -52.60(10) . .
Cu3 Cu4 I4 Cu3 95.60(13) 3_577 .
I4 Cu4 I4 Cu3 48.21(9) 3_577 .
N6 Cu4 I4 Cu4 100.4(5) 3_577 3_577
I3 Cu4 I4 Cu4 -100.82(12) . 3_577
Cu3 Cu4 I4 Cu4 -48.21(9) . 3_577
Cu3 Cu4 I4 Cu4 47.38(9) 3_577 3_577
I4 Cu4 I4 Cu4 0.0 3_577 3_577
N1 C2 C3 C4 2(4) . .
C2 C3 C4 C5 -3(3) . .
C2 C3 C4 C7 174(2) . .
C3 C4 C5 C6 5(3) . .
C7 C4 C5 C6 -172(2) . .
C4 C5 C6 N1 -6(3) . .
C5 C4 C7 N2 -8(3) . .
C3 C4 C7 N2 175(2) . .
C5 C4 C7 C8 174(2) . .
C3 C4 C7 C8 -3(4) . .
N2 C7 C8 C9 -1(3) . .
C4 C7 C8 C9 177(2) . .
C7 C8 C9 N3 0(3) . .
C7 C8 C9 C10 -175(3) . .
N3 C9 C10 C11' 63(4) . .
C8 C9 C10 C11' -123(4) . .
N3 C9 C10 C12' -175(3) . .
C8 C9 C10 C12' -1(4) . .
N3 C9 C10 C11 29(4) . .
C8 C9 C10 C11 -157(3) . .
N3 C9 C10 C13' -58(4) . .
C8 C9 C10 C13' 117(4) . .
N3 C9 C10 C12 150(3) . .
C8 C9 C10 C12 -35(4) . .
N3 C9 C10 C13 -89(4) . .
C8 C9 C10 C13 85(4) . .
N4 C15 C16 C17 -4(3) . .
C15 C16 C17 C18 4(3) . .
C15 C16 C17 C20 -170.5(19) . .
C16 C17 C18 C19 -3(3) . .
C20 C17 C18 C19 172.0(19) . .
C17 C18 C19 N4 1(3) . .
C16 C17 C20 N5 154(2) . .
C18 C17 C20 N5 -21(3) . .
C16 C17 C20 C21 -26(3) . .
C18 C17 C20 C21 159(2) . .
N5 C20 C21 C22 0(3) . .
C17 C20 C21 C22 -180(2) . .
C20 C21 C22 N6 2(3) . .
C20 C21 C22 C23 174(2) . .
N6 C22 C23 C25 63(3) . .
C21 C22 C23 C25 -108(3) . .
N6 C22 C23 C24 -53(3) . .
C21 C22 C23 C24 137(3) . .
N6 C22 C23 C26 -176(2) . .
C21 C22 C23 C26 13(3) . .
C3 C2 N1 C6 -2(4) . .
C3 C2 N1 C1 176(2) . .
C5 C6 N1 C2 4(4) . .
C5 C6 N1 C1 -174(2) . .
C8 C7 N2 N3 1(2) . .
C4 C7 N2 N3 -177(2) . .
C8 C7 N2 Cu1 -174.5(19) . .
C4 C7 N2 Cu1 7(4) . .
Cu2 Cu1 N2 C7 -94(4) 3_667 .
I1 Cu1 N2 C7 -97(2) . .
I2 Cu1 N2 C7 32(3) 3_667 .
Cu2 Cu1 N2 C7 -174(3) . .
I1 Cu1 N2 C7 142(2) 3_667 .
Cu2 Cu1 N2 N3 90(3) 3_667 .
I1 Cu1 N2 N3 87.0(13) . .
I2 Cu1 N2 N3 -144.1(11) 3_667 .
Cu2 Cu1 N2 N3 10.3(12) . .
I1 Cu1 N2 N3 -33.4(14) 3_667 .
C8 C9 N3 N2 1(3) . .
C10 C9 N3 N2 177(2) . .
C8 C9 N3 Cu2 -164.2(18) . .
C10 C9 N3 Cu2 11(5) . .
C7 N2 N3 C9 -2(3) . .
Cu1 N2 N3 C9 175.7(18) . .
C7 N2 N3 Cu2 167.9(14) . .
Cu1 N2 N3 Cu2 -14.8(17) . .
I2 Cu2 N3 C9 51(3) . .
Cu1 Cu2 N3 C9 169(2) 3_667 .
I1 Cu2 N3 C9 -128(3) 3_667 .
Cu1 Cu2 N3 C9 176(3) . .
I1 Cu2 N3 C9 136(3) . .
I2 Cu2 N3 N2 -114.4(12) . .
Cu1 Cu2 N3 N2 3.5(19) 3_667 .
I1 Cu2 N3 N2 66.7(14) 3_667 .
Cu1 Cu2 N3 N2 10.6(12) . .
I1 Cu2 N3 N2 -28.9(14) . .
C18 C19 N4 C15 -1(3) . .
C18 C19 N4 C14 177(2) . .
C16 C15 N4 C19 2(3) . .
C16 C15 N4 C14 -176(2) . .
C21 C20 N5 N6 -2(2) . .
C17 C20 N5 N6 177.4(17) . .
C21 C20 N5 Cu3 171.0(18) . .
C17 C20 N5 Cu3 -9(3) . .
Cu4 Cu3 N5 C20 -161.4(16) . .
I3 Cu3 N5 C20 -10(3) . .
I4 Cu3 N5 C20 126(2) 3_577 .
Cu4 Cu3 N5 C20 -179(2) 3_577 .
I4 Cu3 N5 C20 -126(2) . .
Cu4 Cu3 N5 N6 12(3) . .
I3 Cu3 N5 N6 163.1(10) . .
I4 Cu3 N5 N6 -61.1(14) 3_577 .
Cu4 Cu3 N5 N6 -5.5(12) 3_577 .
I4 Cu3 N5 N6 47.4(14) . .
C21 C22 N6 N5 -4(2) . .
C23 C22 N6 N5 -176.4(19) . .
C21 C22 N6 Cu4 176.3(18) . 3_577
C23 C22 N6 Cu4 4(4) . 3_577
C20 N5 N6 C22 4(2) . .
Cu3 N5 N6 C22 -171.6(14) . .
C20 N5 N6 Cu4 -176.2(13) . 3_577
Cu3 N5 N6 Cu4 8.3(17) . 3_577
